data_2210597
loop_
_publ_author_name
'Grant A. Boyle'
'Hendrik G. Kruger'
'Glenn E. M. Maguire'
'Melanie Rademeyer'

_publ_section_title
;
 (4<i>R</i>,5<i>R</i>)-Bis(hydroxydimethylmethyl)-2,2-dimethyl-1,3-dioxolane
;
_journal_coeditor_code FL2050
_journal_issue 10
_journal_name_full 'Acta Crystallographica Section E'
_journal_page_first o4339
_journal_page_last o4341
_journal_paper_doi 10.1107/S1600536806035136
_journal_volume 62
_journal_year 2006
_chemical_formula_iupac 'C11 H22 O4'
_chemical_formula_moiety 'C11 H22 O4'
_chemical_formula_sum 'C11 H22 O4'
_chemical_formula_weight 218.29
_chemical_name_systematic
;
2-[5-(Hydroxy-1-methylethyl)-2,2-dimethyl-1,3-dioxolan-4-yl]propan-2-ol
;
_space_group_IT_number 4
_symmetry_cell_setting monoclinic
_symmetry_space_group_name_Hall 'P 2yb'
_symmetry_space_group_name_H-M 'P 1 21 1'
_atom_sites_solution_hydrogens geom
_atom_sites_solution_primary direct
_atom_sites_solution_secondary difmap
_audit_creation_method SHELXL-97
_cell_angle_alpha 90.00
_cell_angle_beta 108.24(2)
_cell_angle_gamma 90.00
_cell_formula_units_Z 4
_cell_length_a 11.521(3)
_cell_length_b 9.072(4)
_cell_length_c 12.535(3)
_cell_measurement_reflns_used 563
_cell_measurement_temperature 150(2)
_cell_measurement_theta_max 30
_cell_measurement_theta_min 2
_cell_volume 1244.3(7)
_computing_cell_refinement 'CrysAlis CCD'
_computing_data_collection 'CrysAlis CCD (Oxford Diffraction, 2003)'
_computing_data_reduction 'CrysAlis RED (Oxford Diffraction, 2003)'
_computing_molecular_graphics 'MERCURY (Bruno <i>et al.</i>,  2002)'
_computing_publication_material 'PLATON (Spek, 2000) and WinGX (Farrugia, 1999)'
_computing_structure_refinement 'SHELXL97 (Sheldrick, 1997)'
_computing_structure_solution 'SHELXS97 (Sheldrick, 1997)'
_diffrn_ambient_temperature 150(2)
_diffrn_measured_fraction_theta_full 0.991
_diffrn_measured_fraction_theta_max 0.920
_diffrn_measurement_device_type 'Oxford Excalibur2'
_diffrn_measurement_method \w-2\q
_diffrn_radiation_monochromator graphite
_diffrn_radiation_source 'fine-focus sealed tube'
_diffrn_radiation_type MoK\a
_diffrn_radiation_wavelength 0.71073
_diffrn_reflns_av_R_equivalents 0.0377
_diffrn_reflns_av_sigmaI/netI 0.0278
_diffrn_reflns_limit_h_max 16
_diffrn_reflns_limit_h_min -16
_diffrn_reflns_limit_k_max 9
_diffrn_reflns_limit_k_min -13
_diffrn_reflns_limit_l_max 18
_diffrn_reflns_limit_l_min -17
_diffrn_reflns_number 12554
_diffrn_reflns_theta_full 25.00
_diffrn_reflns_theta_max 31.87
_diffrn_reflns_theta_min 4.38
_diffrn_standards_decay_% 0
_diffrn_standards_interval_count 0
_diffrn_standards_interval_time 0
_diffrn_standards_number 0
_exptl_absorpt_coefficient_mu 0.087
_exptl_absorpt_correction_type none
_exptl_crystal_colour colourless
_exptl_crystal_density_diffrn 1.165
_exptl_crystal_density_method 'not measured'
_exptl_crystal_description block
_exptl_crystal_F_000 480
_exptl_crystal_size_max 0.6
_exptl_crystal_size_mid 0.5
_exptl_crystal_size_min 0.4
_refine_diff_density_max 0.311
_refine_diff_density_min -0.231
_refine_ls_extinction_method none
_refine_ls_goodness_of_fit_ref 1.086
_refine_ls_hydrogen_treatment mixed
_refine_ls_matrix_type full
_refine_ls_number_parameters 287
_refine_ls_number_reflns 4144
_refine_ls_number_restraints 1
_refine_ls_restrained_S_all 1.086
_refine_ls_R_factor_all 0.0508
_refine_ls_R_factor_gt 0.0460
_refine_ls_shift/su_max 0.000
_refine_ls_shift/su_mean 0.000
_refine_ls_structure_factor_coef Fsqd
_refine_ls_weighting_details 'calc w=1/[\s^2^(Fo^2^)+(0.0883P)^2^+0.0449P] where P=(Fo^2^+2Fc^2^)/3'
_refine_ls_weighting_scheme calc
_refine_ls_wR_factor_gt 0.1274
_refine_ls_wR_factor_ref 0.1337
_reflns_number_gt 3688
_reflns_number_total 4144
_reflns_threshold_expression I>2\s(I)
_cod_data_source_file fl2050.cif
_cod_data_source_block I
_cod_original_cell_volume 1244.4(7)
_cod_original_sg_symbol_H-M 'P 21'
_cod_database_code 2210597
_cod_database_fobs_code 2210597

loop_
_symmetry_equiv_pos_as_xyz
'x, y, z'
'-x, y+1/2, -z'

loop_
_atom_site_type_symbol
_atom_site_label
_atom_site_fract_x
_atom_site_fract_y
_atom_site_fract_z
_atom_site_U_iso_or_equiv
_atom_site_adp_type
_atom_site_calc_flag
_atom_site_refinement_flags
_atom_site_occupancy
O O5 0.94186(12) 0.70275(14) 0.05654(9) 0.0277(3) Uani d . 1
C C7 0.49722(14) 0.64608(17) 0.17150(12) 0.0222(3) Uani d . 1
C C13 0.96356(14) 0.76930(17) 0.16513(12) 0.0215(3) Uani d . 1
C C2 0.47228(14) 1.03350(16) 0.17493(12) 0.0208(3) Uani d . 1
C C12 0.87141(16) 0.8934(2) 0.15528(16) 0.0302(3) Uani d . 1
H H12A 0.7900 0.8542 0.1285 0.045 Uiso calc R 1
H H12B 0.8817 0.9664 0.1035 0.045 Uiso calc R 1
H H12C 0.8845 0.9378 0.2276 0.045 Uiso calc R 1
C C14 1.09433(15) 0.8275(2) 0.20764(15) 0.0295(3) Uani d . 1
H H14A 1.1505 0.7475 0.2131 0.044 Uiso calc R 1
H H14B 1.1087 0.8714 0.2803 0.044 Uiso calc R 1
H H14C 1.1060 0.9001 0.1562 0.044 Uiso calc R 1
O O6 1.03713(13) 0.42808(15) 0.08732(10) 0.0319(3) Uani d . 1
C C18 0.99438(14) 0.38277(17) 0.17843(12) 0.0224(3) Uani d . 1
C C3 0.60336(15) 1.0909(2) 0.21523(15) 0.0292(3) Uani d . 1
H H3A 0.6118 1.1705 0.1677 0.044 Uiso calc R 1
H H3B 0.6585 1.0128 0.2122 0.044 Uiso calc R 1
H H3C 0.6222 1.1255 0.2911 0.044 Uiso calc R 1
C C1 0.38142(16) 1.1571(2) 0.17203(15) 0.0290(3) Uani d . 1
H H1A 0.2998 1.1185 0.1466 0.043 Uiso calc R 1
H H1B 0.3898 1.2331 0.1217 0.043 Uiso calc R 1
H H1C 0.3975 1.1974 0.2461 0.043 Uiso calc R 1
C C17 0.86003(17) 0.3400(2) 0.13396(17) 0.0367(4) Uani d . 1
H H17A 0.8122 0.4248 0.1014 0.055 Uiso calc R 1
H H17B 0.8339 0.3034 0.1946 0.055 Uiso calc R 1
H H17C 0.8492 0.2647 0.0778 0.055 Uiso calc R 1
C C19 1.07238(18) 0.2498(2) 0.23041(14) 0.0310(4) Uani d . 1
H H19A 1.1567 0.2788 0.2584 0.046 Uiso calc R 1
H H19B 1.0628 0.1745 0.1745 0.046 Uiso calc R 1
H H19C 1.0469 0.2124 0.2911 0.046 Uiso calc R 1
O O2 0.53592(14) 0.69729(15) 0.07933(10) 0.0324(3) Uani d . 1
C C21 0.88021(17) 0.5543(3) 0.47323(15) 0.0364(4) Uani d . 1
H H21A 0.8693 0.6380 0.5160 0.055 Uiso calc R 1
H H21B 0.8987 0.4689 0.5208 0.055 Uiso calc R 1
H H21C 0.8065 0.5373 0.4123 0.055 Uiso calc R 1
C C11 0.62235(18) 0.8557(2) 0.52269(16) 0.0359(4) Uani d . 1
H H11A 0.6138 0.9373 0.5684 0.054 Uiso calc R 1
H H11B 0.6851 0.8772 0.4895 0.054 Uiso calc R 1
H H11C 0.6442 0.7688 0.5684 0.054 Uiso calc R 1
C C22 1.10191(18) 0.6185(2) 0.51825(16) 0.0357(4) Uani d . 1
H H22A 1.0902 0.7031 0.5597 0.054 Uiso calc R 1
H H22B 1.1650 0.6387 0.4853 0.054 Uiso calc R 1
H H22C 1.1253 0.5356 0.5680 0.054 Uiso calc R 1
C C10 0.39817(18) 0.7992(2) 0.47677(16) 0.0344(4) Uani d . 1
H H10A 0.3898 0.8796 0.5236 0.052 Uiso calc R 1
H H10B 0.4142 0.7099 0.5200 0.052 Uiso calc R 1
H H10C 0.3240 0.7885 0.4153 0.052 Uiso calc R 1
C C6 0.36179(17) 0.6072(2) 0.13039(17) 0.0350(4) Uani d . 1
H H6A 0.3148 0.6944 0.1029 0.053 Uiso calc R 1
H H6B 0.3383 0.5667 0.1913 0.053 Uiso calc R 1
H H6C 0.3469 0.5360 0.0710 0.053 Uiso calc R 1
C C8 0.57382(17) 0.5091(2) 0.21546(14) 0.0294(3) Uani d . 1
H H8A 0.6588 0.5353 0.2410 0.044 Uiso calc R 1
H H8B 0.5597 0.4375 0.1563 0.044 Uiso calc R 1
H H8C 0.5512 0.4681 0.2768 0.044 Uiso calc R 1
O O1 0.44600(13) 0.97291(14) 0.06393(9) 0.0292(3) Uani d . 1
H H6D 1.010(2) 0.519(3) 0.0712(19) 0.029(5) Uiso d . 1
H H2D 0.508(2) 0.788(3) 0.0629(19) 0.031(6) Uiso d . 1
H H1D 0.448(2) 1.052(3) 0.020(2) 0.036(6) Uiso d . 1
H H5D 0.948(2) 0.780(3) 0.013(2) 0.041(7) Uiso d . 1
O O4 0.51346(13) 0.70816(14) 0.36235(9) 0.0288(3) Uani d . 1
O O3 0.47624(13) 0.95610(13) 0.35924(9) 0.0301(3) Uani d . 1
C C5 0.52959(14) 0.76640(17) 0.26197(11) 0.0199(3) Uani d . 1
H H5 0.6153 0.7950 0.2771 0.024 Uiso calc R 1
C C4 0.45040(14) 0.90581(17) 0.24590(12) 0.0208(3) Uani d . 1
H H4 0.3642 0.8770 0.2172 0.025 Uiso calc R 1
C C9 0.50326(16) 0.83012(19) 0.43150(12) 0.0246(3) Uani d . 1
O O8 0.99900(13) 0.45683(13) 0.36392(9) 0.0300(3) Uani d . 1
O O7 0.95504(15) 0.70344(14) 0.34865(10) 0.0372(3) Uani d . 1
C C16 1.01995(14) 0.50910(16) 0.26390(11) 0.0199(3) Uani d . 1
H H16 1.1055 0.5395 0.2816 0.024 Uiso calc R 1
C C15 0.93815(15) 0.64591(18) 0.23827(12) 0.0227(3) Uani d . 1
H H15 0.8530 0.6143 0.2060 0.027 Uiso calc R 1
C C20 0.98438(17) 0.5839(2) 0.42680(12) 0.0265(3) Uani d . 1

loop_
_atom_site_aniso_label
_atom_site_aniso_U_11
_atom_site_aniso_U_22
_atom_site_aniso_U_33
_atom_site_aniso_U_12
_atom_site_aniso_U_13
_atom_site_aniso_U_23
O5 0.0451(7) 0.0233(6) 0.0164(5) -0.0008(5) 0.0121(5) 0.0021(4)
C7 0.0297(7) 0.0212(7) 0.0152(6) -0.0007(5) 0.0066(5) -0.0009(5)
C13 0.0282(7) 0.0208(7) 0.0171(6) 0.0017(5) 0.0095(5) 0.0002(5)
C2 0.0273(6) 0.0198(7) 0.0166(6) -0.0002(5) 0.0088(5) 0.0004(5)
C12 0.0333(8) 0.0267(8) 0.0317(8) 0.0087(6) 0.0121(7) 0.0049(6)
C14 0.0287(7) 0.0256(8) 0.0334(8) -0.0011(6) 0.0086(6) 0.0020(6)
O6 0.0555(8) 0.0257(6) 0.0205(5) 0.0037(6) 0.0206(5) -0.0011(5)
C18 0.0310(7) 0.0214(7) 0.0146(6) 0.0010(6) 0.0069(5) -0.0013(5)
C3 0.0272(7) 0.0255(8) 0.0369(9) -0.0009(6) 0.0127(6) 0.0019(7)
C1 0.0319(8) 0.0254(8) 0.0319(8) 0.0058(6) 0.0133(6) 0.0043(6)
C17 0.0347(9) 0.0316(9) 0.0384(9) -0.0058(7) 0.0037(7) -0.0062(8)
C19 0.0431(9) 0.0245(8) 0.0231(7) 0.0064(7) 0.0070(7) -0.0012(6)
O2 0.0587(8) 0.0250(6) 0.0192(5) 0.0024(6) 0.0201(5) -0.0008(5)
C21 0.0368(9) 0.0516(12) 0.0231(7) -0.0034(8) 0.0125(6) -0.0011(8)
C11 0.0362(9) 0.0404(11) 0.0290(8) -0.0047(8) 0.0069(7) -0.0028(8)
C22 0.0368(9) 0.0396(10) 0.0323(8) -0.0040(8) 0.0132(7) -0.0064(8)
C10 0.0368(9) 0.0443(11) 0.0263(8) -0.0010(8) 0.0161(7) 0.0026(7)
C6 0.0318(8) 0.0303(9) 0.0364(9) -0.0027(7) 0.0010(7) -0.0060(7)
C8 0.0382(8) 0.0238(8) 0.0247(7) 0.0057(6) 0.0079(6) -0.0005(6)
O1 0.0509(7) 0.0227(6) 0.0159(5) -0.0022(5) 0.0132(5) 0.0016(4)
O4 0.0501(7) 0.0233(6) 0.0152(5) 0.0011(5) 0.0137(5) 0.0016(4)
O3 0.0541(7) 0.0240(6) 0.0167(5) 0.0043(5) 0.0174(5) 0.0001(4)
C5 0.0274(6) 0.0202(7) 0.0130(5) -0.0003(5) 0.0077(5) 0.0000(5)
C4 0.0272(6) 0.0217(7) 0.0160(6) 0.0004(5) 0.0103(5) -0.0008(5)
C9 0.0361(8) 0.0250(7) 0.0139(6) 0.0017(6) 0.0095(5) -0.0001(5)
O8 0.0536(8) 0.0234(6) 0.0168(5) 0.0015(5) 0.0167(5) 0.0018(4)
O7 0.0722(10) 0.0257(6) 0.0213(5) 0.0111(6) 0.0256(6) 0.0024(5)
C16 0.0288(7) 0.0197(6) 0.0130(5) -0.0015(5) 0.0090(5) -0.0006(5)
C15 0.0304(7) 0.0228(7) 0.0185(6) 0.0035(6) 0.0128(5) 0.0011(5)
C20 0.0405(8) 0.0276(8) 0.0153(6) 0.0029(7) 0.0143(6) 0.0015(5)

loop_
_atom_type_symbol
_atom_type_description
_atom_type_scat_dispersion_real
_atom_type_scat_dispersion_imag
_atom_type_scat_source
C C 0.0033 0.0000 'International Tables Vol C Tables 4.2.6.8 and 6.1.1.4'
H H 0.0000 0.0000 'International Tables Vol C Tables 4.2.6.8 and 6.1.1.4'
O O 0.0106 0.0000 'International Tables Vol C Tables 4.2.6.8 and 6.1.1.4'

loop_
_geom_angle_atom_site_label_1
_geom_angle_atom_site_label_2
_geom_angle_atom_site_label_3
_geom_angle
C13 O5 H5D 102.8(17)
O2 C7 C6 110.18(13)
O2 C7 C8 105.29(13)
C6 C7 C8 110.44(15)
O2 C7 C5 107.40(13)
C6 C7 C5 113.65(13)
C8 C7 C5 109.50(12)
O5 C13 C12 108.84(13)
O5 C13 C14 109.63(13)
C12 C13 C14 111.02(14)
O5 C13 C15 104.51(12)
C12 C13 C15 109.22(13)
C14 C13 C15 113.35(13)
O1 C2 C3 109.74(13)
O1 C2 C1 108.83(13)
C3 C2 C1 110.93(14)
O1 C2 C4 104.50(12)
C3 C2 C4 113.10(13)
C1 C2 C4 109.49(13)
C13 C12 H12A 109.5
C13 C12 H12B 109.5
H12A C12 H12B 109.5
C13 C12 H12C 109.5
H12A C12 H12C 109.5
H12B C12 H12C 109.5
C13 C14 H14A 109.5
C13 C14 H14B 109.5
H14A C14 H14B 109.5
C13 C14 H14C 109.5
H14A C14 H14C 109.5
H14B C14 H14C 109.5
C18 O6 H6D 105.2(15)
O6 C18 C17 110.11(14)
O6 C18 C19 105.26(13)
C17 C18 C19 110.53(15)
O6 C18 C16 107.62(12)
C17 C18 C16 113.43(14)
C19 C18 C16 109.54(12)
C2 C3 H3A 109.5
C2 C3 H3B 109.5
H3A C3 H3B 109.5
C2 C3 H3C 109.5
H3A C3 H3C 109.5
H3B C3 H3C 109.5
C2 C1 H1A 109.5
C2 C1 H1B 109.5
H1A C1 H1B 109.5
C2 C1 H1C 109.5
H1A C1 H1C 109.5
H1B C1 H1C 109.5
C18 C17 H17A 109.5
C18 C17 H17B 109.5
H17A C17 H17B 109.5
C18 C17 H17C 109.5
H17A C17 H17C 109.5
H17B C17 H17C 109.5
C18 C19 H19A 109.5
C18 C19 H19B 109.5
H19A C19 H19B 109.5
C18 C19 H19C 109.5
H19A C19 H19C 109.5
H19B C19 H19C 109.5
C7 O2 H2D 107.7(16)
C20 C21 H21A 109.5
C20 C21 H21B 109.5
H21A C21 H21B 109.5
C20 C21 H21C 109.5
H21A C21 H21C 109.5
H21B C21 H21C 109.5
C9 C11 H11A 109.5
C9 C11 H11B 109.5
H11A C11 H11B 109.5
C9 C11 H11C 109.5
H11A C11 H11C 109.5
H11B C11 H11C 109.5
C20 C22 H22A 109.5
C20 C22 H22B 109.5
H22A C22 H22B 109.5
C20 C22 H22C 109.5
H22A C22 H22C 109.5
H22B C22 H22C 109.5
C9 C10 H10A 109.5
C9 C10 H10B 109.5
H10A C10 H10B 109.5
C9 C10 H10C 109.5
H10A C10 H10C 109.5
H10B C10 H10C 109.5
C7 C6 H6A 109.5
C7 C6 H6B 109.5
H6A C6 H6B 109.5
C7 C6 H6C 109.5
H6A C6 H6C 109.5
H6B C6 H6C 109.5
C7 C8 H8A 109.5
C7 C8 H8B 109.5
H8A C8 H8B 109.5
C7 C8 H8C 109.5
H8A C8 H8C 109.5
H8B C8 H8C 109.5
C2 O1 H1D 104.6(16)
C5 O4 C9 107.76(12)
C9 O3 C4 108.06(12)
O4 C5 C7 108.62(12)
O4 C5 C4 100.61(11)
C7 C5 C4 119.50(12)
O4 C5 H5 109.2
C7 C5 H5 109.2
C4 C5 H5 109.2
O3 C4 C2 108.36(12)
O3 C4 C5 101.65(12)
C2 C4 C5 120.06(12)
O3 C4 H4 108.7
C2 C4 H4 108.7
C5 C4 H4 108.7
O3 C9 O4 106.06(11)
O3 C9 C11 108.91(15)
O4 C9 C11 110.54(15)
O3 C9 C10 110.12(15)
O4 C9 C10 108.06(15)
C11 C9 C10 112.94(14)
C16 O8 C20 107.22(12)
C20 O7 C15 108.47(12)
O8 C16 C15 101.02(12)
O8 C16 C18 108.46(12)
C15 C16 C18 119.25(12)
O8 C16 H16 109.2
C15 C16 H16 109.2
C18 C16 H16 109.2
O7 C15 C16 101.77(12)
O7 C15 C13 108.54(13)
C16 C15 C13 119.84(12)
O7 C15 H15 108.7
C16 C15 H15 108.7
C13 C15 H15 108.7
O7 C20 O8 106.03(11)
O7 C20 C22 109.07(16)
O8 C20 C22 110.65(15)
O7 C20 C21 110.63(16)
O8 C20 C21 108.19(16)
C22 C20 C21 112.09(14)

loop_
_geom_bond_atom_site_label_1
_geom_bond_atom_site_label_2
_geom_bond_distance
_geom_bond_publ_flag
O5 C13 1.4377(18) ?
O5 H5D 0.91(3) ?
C7 O2 1.4395(19) ?
C7 C6 1.524(2) yes
C7 C8 1.524(2) yes
C7 C5 1.534(2) yes
C13 C12 1.526(2) yes
C13 C14 1.526(2) yes
C13 C15 1.532(2) yes
C2 O1 1.4374(18) ?
C2 C3 1.526(2) yes
C2 C1 1.527(2) yes
C2 C4 1.529(2) yes
C12 H12A 0.9600 ?
C12 H12B 0.9600 ?
C12 H12C 0.9600 ?
C14 H14A 0.9600 ?
C14 H14B 0.9600 ?
C14 H14C 0.9600 ?
O6 C18 1.4381(18) ?
O6 H6D 0.89(3) ?
C18 C17 1.522(2) yes
C18 C19 1.523(2) yes
C18 C16 1.533(2) yes
C3 H3A 0.9600 ?
C3 H3B 0.9600 ?
C3 H3C 0.9600 ?
C1 H1A 0.9600 ?
C1 H1B 0.9600 ?
C1 H1C 0.9600 ?
C17 H17A 0.9600 ?
C17 H17B 0.9600 ?
C17 H17C 0.9600 ?
C19 H19A 0.9600 ?
C19 H19B 0.9600 ?
C19 H19C 0.9600 ?
O2 H2D 0.89(3) ?
C21 C20 1.513(2) ?
C21 H21A 0.9600 ?
C21 H21B 0.9600 ?
C21 H21C 0.9600 ?
C11 C9 1.504(2) ?
C11 H11A 0.9600 ?
C11 H11B 0.9600 ?
C11 H11C 0.9600 ?
C22 C20 1.508(3) ?
C22 H22A 0.9600 ?
C22 H22B 0.9600 ?
C22 H22C 0.9600 ?
C10 C9 1.516(2) ?
C10 H10A 0.9600 ?
C10 H10B 0.9600 ?
C10 H10C 0.9600 ?
C6 H6A 0.9600 ?
C6 H6B 0.9600 ?
C6 H6C 0.9600 ?
C8 H8A 0.9600 ?
C8 H8B 0.9600 ?
C8 H8C 0.9600 ?
O1 H1D 0.91(3) ?
O4 C5 1.4295(17) ?
O4 C9 1.433(2) ?
O3 C9 1.431(2) ?
O3 C4 1.4320(18) ?
C5 C4 1.535(2) yes
C5 H5 0.9800 ?
C4 H4 0.9800 ?
O8 C16 1.4298(17) ?
O8 C20 1.436(2) ?
O7 C20 1.429(2) ?
O7 C15 1.4339(18) ?
C16 C15 1.531(2) yes
C16 H16 0.9800 ?
C15 H15 0.9800 ?

loop_
_geom_hbond_atom_site_label_D
_geom_hbond_atom_site_label_H
_geom_hbond_atom_site_label_A
_geom_hbond_site_symmetry_A
_geom_hbond_distance_DH
_geom_hbond_distance_HA
_geom_hbond_distance_DA
_geom_hbond_angle_DHA
O6 H6D O5 . 0.89(3) 1.82(3) 2.701(2) 170(2)
O2 H2D O1 . 0.89(3) 1.82(3) 2.690(2) 166(2)
O1 H1D O2 2_655 0.91(3) 1.86(3) 2.7652(18) 172(2)
O5 H5D O6 2_755 0.91(3) 1.88(3) 2.7862(18) 175(3)

loop_
_geom_torsion_atom_site_label_1
_geom_torsion_atom_site_label_2
_geom_torsion_atom_site_label_3
_geom_torsion_atom_site_label_4
_geom_torsion
C9 O4 C5 C7 -160.85(13)
C9 O4 C5 C4 -34.57(15)
O2 C7 C5 O4 -169.32(12)
C6 C7 C5 O4 68.54(17)
C8 C7 C5 O4 -55.48(17)
O2 C7 C5 C4 76.23(17)
C6 C7 C5 C4 -45.91(19)
C8 C7 C5 C4 -169.93(13)
C9 O3 C4 C2 -157.42(13)
C9 O3 C4 C5 -30.03(15)
O1 C2 C4 O3 179.23(12)
C3 C2 C4 O3 59.92(16)
C1 C2 C4 O3 -64.34(16)
O1 C2 C4 C5 63.26(17)
C3 C2 C4 C5 -56.05(18)
C1 C2 C4 C5 179.69(13)
O4 C5 C4 O3 38.93(14)
C7 C5 C4 O3 157.57(13)
O4 C5 C4 C2 158.34(13)
C7 C5 C4 C2 -83.03(17)
C4 O3 C9 O4 9.51(17)
C4 O3 C9 C11 128.48(15)
C4 O3 C9 C10 -107.17(15)
C5 O4 C9 O3 17.17(17)
C5 O4 C9 C11 -100.73(15)
C5 O4 C9 C10 135.23(14)
C20 O8 C16 C15 -35.55(15)
C20 O8 C16 C18 -161.69(13)
O6 C18 C16 O8 -169.57(12)
C17 C18 C16 O8 68.37(17)
C19 C18 C16 O8 -55.63(17)
O6 C18 C16 C15 75.73(17)
C17 C18 C16 C15 -46.32(19)
C19 C18 C16 C15 -170.33(13)
C20 O7 C15 C16 -27.74(16)
C20 O7 C15 C13 -155.04(14)
O8 C16 C15 O7 38.19(14)
C18 C16 C15 O7 156.79(13)
O8 C16 C15 C13 157.79(13)
C18 C16 C15 C13 -83.61(18)
O5 C13 C15 O7 -178.76(12)
C12 C13 C15 O7 -62.43(17)
C14 C13 C15 O7 61.92(17)
O5 C13 C15 C16 65.11(17)
C12 C13 C15 C16 -178.56(13)
C14 C13 C15 C16 -54.21(18)
C15 O7 C20 O8 6.60(18)
C15 O7 C20 C22 125.78(15)
C15 O7 C20 C21 -110.49(16)
C16 O8 C20 O7 19.42(18)
C16 O8 C20 C22 -98.71(16)
C16 O8 C20 C21 138.13(14)

loop_
_cod_related_entry_id
_cod_related_entry_database
_cod_related_entry_code
1 ChemSpider 714999
